data_7159962
loop_
_publ_author_name
'Sun, Runbo'
'Junpeng, Yang'
'Zhang, Zheng'
'Luo, Ruihang'
'Tang, Wentao'
'Liu, Xinyu'
'Liu, Xiaoyong'
'Ding, Anjun'
'Fu, Zhengjiang'
'Guo, Shengmei'
'Cai, Hu'

_publ_section_title
;
 Efficient synthesis of &#x3b1;-amino-vinylphosphine oxides from alkyl
 nitriles <i>via</i> manganese-catalyzed phosphinoenamination.
;
_journal_issue 24
_journal_name_full 'Organic &amp; biomolecular chemistry'
_journal_page_first 4993
_journal_page_last 5000
_journal_paper_doi 10.1039/d4ob00489b
_journal_volume 22
_journal_year 2024
_chemical_formula_moiety '0.2(C16 H16 N O3 P)'
_chemical_formula_sum 'C H N O P'
_chemical_formula_weight 74.00
_space_group_crystal_system monoclinic
_space_group_IT_number 15
_space_group_name_Hall '-C 2yc'
_space_group_name_H-M_alt 'C 1 2/c 1'
_atom_sites_solution_hydrogens mixed
_atom_sites_solution_primary dual
_audit_creation_date 2022-09-23
_audit_creation_method
;
Olex2 1.2
(compiled 2018.05.29 svn.r3508 for OlexSys, GUI svn.r5506)
;
_audit_update_record
;
2023-08-01 deposited with the CCDC.	2024-06-03 downloaded from the CCDC.
;
_cell_angle_alpha 90
_cell_angle_beta 97.804(3)
_cell_angle_gamma 90
_cell_formula_units_Z 40
_cell_length_a 22.033(2)
_cell_length_b 13.718(2)
_cell_length_c 10.1323(12)
_cell_measurement_reflns_used 3029
_cell_measurement_temperature 296(2)
_cell_measurement_theta_max 27.35
_cell_measurement_theta_min 2.58
_cell_volume 3034.1(6)
_computing_cell_refinement 'SAINT v8.34A (Bruker, 2013)'
_computing_data_reduction 'SAINT v8.34A (Bruker, 2013)'
_computing_molecular_graphics 'Olex2 (Dolomanov et al., 2009)'
_computing_publication_material 'Olex2 (Dolomanov et al., 2009)'
_computing_structure_refinement 'ShelXL (Sheldrick, 2015)'
_computing_structure_solution 'ShelXT (Sheldrick, 2015)'
_diffrn_ambient_temperature 296.15
_diffrn_measured_fraction_theta_full 1.000
_diffrn_measured_fraction_theta_max 0.976
_diffrn_measurement_device_type 'CCD area detector'
_diffrn_measurement_method 'phi and omega scans'
_diffrn_radiation_monochromator graphite
_diffrn_radiation_type MoK\a
_diffrn_radiation_wavelength 0.71073
_diffrn_reflns_av_R_equivalents 0.0255
_diffrn_reflns_av_unetI/netI 0.0330
_diffrn_reflns_Laue_measured_fraction_full 1.000
_diffrn_reflns_Laue_measured_fraction_max 0.976
_diffrn_reflns_limit_h_max 25
_diffrn_reflns_limit_h_min -28
_diffrn_reflns_limit_k_max 17
_diffrn_reflns_limit_k_min -11
_diffrn_reflns_limit_l_max 11
_diffrn_reflns_limit_l_min -13
_diffrn_reflns_number 9104
_diffrn_reflns_point_group_measured_fraction_full 1.000
_diffrn_reflns_point_group_measured_fraction_max 0.976
_diffrn_reflns_theta_full 25.242
_diffrn_reflns_theta_max 27.779
_diffrn_reflns_theta_min 1.866
_exptl_absorpt_coefficient_mu 0.625
_exptl_absorpt_correction_T_max 0.7456
_exptl_absorpt_correction_T_min 0.6763
_exptl_absorpt_correction_type none
_exptl_absorpt_process_details
;
SADABS-2014/5 (Bruker,2014/5) was used for absorption correction.
wR2(int) was 0.0739 before and 0.0273 after correction.
The Ratio of minimum to maximum transmission is 0.9071.
The \l/2 correction factor is 0.00150.
;
_exptl_crystal_density_diffrn 1.620
_exptl_crystal_F_000 1480
_refine_diff_density_max 0.701
_refine_diff_density_min -1.040
_refine_diff_density_rms 0.110
_refine_ls_extinction_method none
_refine_ls_goodness_of_fit_ref 1.037
_refine_ls_hydrogen_treatment mixed
_refine_ls_matrix_type full
_refine_ls_number_parameters 94
_refine_ls_number_reflns 3494
_refine_ls_number_restraints 0
_refine_ls_restrained_S_all 1.037
_refine_ls_R_factor_all 0.1135
_refine_ls_R_factor_gt 0.0881
_refine_ls_shift/su_max 0.000
_refine_ls_shift/su_mean 0.000
_refine_ls_structure_factor_coef Fsqd
_refine_ls_weighting_details 'w=1/[\s^2^(Fo^2^)+(0.1305P)^2^+13.1102P] where P=(Fo^2^+2Fc^2^)/3'
_refine_ls_weighting_scheme calc
_refine_ls_wR_factor_gt 0.2345
_refine_ls_wR_factor_ref 0.2628
_reflns_Friedel_coverage 0.000
_reflns_number_gt 2660
_reflns_number_total 3494
_reflns_threshold_expression 'I > 2\s(I)'
_cod_data_source_file d4ob00489b2.cif
_cod_data_source_block 1
_cod_depositor_comments 'Adding full bibliography for 7159962.cif.'
_cod_original_cell_volume 3034.0(7)
_cod_database_code 7159962
_shelx_shelxl_version_number 2018/3
_shelx_space_group_comment
;
The symmetry employed for this shelxl refinement is uniquely defined
by the following loop, which should always be used as a source of
symmetry information in preference to the above space-group names.
They are only intended as comments.
;
_olex2_refinement_description
;
1. Fixed Uiso
 At 1.2 times of:
  All C(H) groups
 At 1.5 times of:
  All C(H,H,H) groups
2.a Aromatic/amide H refined with riding coordinates:
 C00A(H00C), C00B(H00D), C00C(H00E), C00D(H00F), C00E(H00G), C00F(H00H),
 C00G(H00I), C00H(H00J), C00I(H00K), C00J(H00L), C00K(H00M)
2.b Idealised Me refined as rotating group:
 C00L(H00N,H00O,H00P)
;
_olex2_submission_special_instructions 'No special instructions were received'

loop_
_space_group_symop_operation_xyz
'x, y, z'
'-x, y, -z+1/2'
'x+1/2, y+1/2, z'
'-x+1/2, y+1/2, -z+1/2'
'-x, -y, -z'
'x, -y, z-1/2'
'-x+1/2, -y+1/2, -z'
'x+1/2, -y+1/2, z-1/2'

loop_
_atom_site_label
_atom_site_type_symbol
_atom_site_fract_x
_atom_site_fract_y
_atom_site_fract_z
_atom_site_U_iso_or_equiv
_atom_site_adp_type
_atom_site_occupancy
_atom_site_site_symmetry_order
_atom_site_calc_flag
_atom_site_refinement_flags_posn
_atom_site_refinement_flags_adp
_atom_site_refinement_flags_occupancy
_atom_site_disorder_assembly
_atom_site_disorder_group
P001 P 0.30586(4) 0.62787(7) 0.14662(9) 0.0337(3) Uiso 1 1 d . . . . .
O002 O 0.28078(13) 0.6431(2) 0.0051(3) 0.0444(7) Uiso 1 1 d . . . . .
O003 O 0.43144(15) 0.8827(2) 0.3365(3) 0.0549(8) Uiso 1 1 d . . . . .
O004 O 0.49278(14) 0.7653(2) 0.4331(3) 0.0560(8) Uiso 1 1 d . . . . .
N005 N 0.32708(18) 0.8180(3) 0.1757(4) 0.0470(8) Uiso 1 1 d . . . . .
C006 C 0.24787(17) 0.6176(3) 0.2543(4) 0.0367(8) Uiso 1 1 d . . . . .
C007 C 0.35265(16) 0.5205(3) 0.1700(4) 0.0360(8) Uiso 1 1 d . . . . .
C008 C 0.44266(18) 0.7967(3) 0.3540(4) 0.0416(8) Uiso 1 1 d . . . . .
C009 C 0.35237(16) 0.7317(3) 0.2129(4) 0.0364(8) Uiso 1 1 d . . . . .
C00A C 0.40567(18) 0.7175(3) 0.2950(4) 0.0416(8) Uiso 1 1 d . . . . .
H00C H 0.418827 0.653925 0.313808 0.050 Uiso 1 1 calc R . . . .
C00B C 0.18901(18) 0.5897(3) 0.1973(4) 0.0433(9) Uiso 1 1 d . . . . .
H00D H 0.180482 0.579664 0.105916 0.052 Uiso 1 1 calc R . . . .
C00C C 0.33695(19) 0.4424(3) 0.2452(4) 0.0455(9) Uiso 1 1 d . . . . .
H00E H 0.304377 0.448068 0.294221 0.055 Uiso 1 1 calc R . . . .
C00D C 0.1556(2) 0.5930(4) 0.4126(5) 0.0536(11) Uiso 1 1 d . . . . .
H00F H 0.124799 0.584547 0.466012 0.064 Uiso 1 1 calc R . . . .
C00E C 0.40225(19) 0.5113(3) 0.0990(4) 0.0470(9) Uiso 1 1 d . . . . .
H00G H 0.413193 0.563298 0.048197 0.056 Uiso 1 1 calc R . . . .
C00F C 0.2598(2) 0.6334(3) 0.3909(4) 0.0477(10) Uiso 1 1 d . . . . .
H00H H 0.298773 0.651686 0.429770 0.057 Uiso 1 1 calc R . . . .
C00G C 0.1433(2) 0.5770(3) 0.2779(5) 0.0524(10) Uiso 1 1 d . . . . .
H00I H 0.104325 0.557569 0.240409 0.063 Uiso 1 1 calc R . . . .
C00H C 0.4352(2) 0.4257(3) 0.1035(5) 0.0560(11) Uiso 1 1 d . . . . .
H00J H 0.468771 0.420590 0.057363 0.067 Uiso 1 1 calc R . . . .
C00I C 0.4183(2) 0.3474(4) 0.1764(5) 0.0585(12) Uiso 1 1 d . . . . .
H00K H 0.439909 0.289135 0.177313 0.070 Uiso 1 1 calc R . . . .
C00J C 0.3696(2) 0.3557(4) 0.2477(5) 0.0560(11) Uiso 1 1 d . . . . .
H00L H 0.358591 0.303216 0.297467 0.067 Uiso 1 1 calc R . . . .
C00K C 0.2133(2) 0.6217(3) 0.4690(5) 0.0556(11) Uiso 1 1 d . . . . .
H00M H 0.221058 0.633280 0.560207 0.067 Uiso 1 1 calc R . . . .
C00L C 0.5325(3) 0.8399(4) 0.4959(6) 0.0702(14) Uiso 1 1 d . . . . .
H00N H 0.541675 0.885873 0.429933 0.105 Uiso 1 1 calc GR . . . .
H00O H 0.569764 0.810815 0.537976 0.105 Uiso 1 1 calc GR . . . .
H00P H 0.512475 0.872898 0.561570 0.105 Uiso 1 1 calc GR . . . .
H00A H 0.297(3) 0.822(5) 0.115(7) 0.09(2) Uiso 1 1 d . . . . .
H00B H 0.351(2) 0.877(3) 0.220(5) 0.051(13) Uiso 1 1 d . . . . .

loop_
_atom_type_symbol
_atom_type_description
_atom_type_scat_dispersion_real
_atom_type_scat_dispersion_imag
_atom_type_scat_source
C C 0.0033 0.0016 'International Tables Vol C Tables 4.2.6.8 and 6.1.1.4'
H H 0.0000 0.0000 'International Tables Vol C Tables 4.2.6.8 and 6.1.1.4'
N N 0.0061 0.0033 'International Tables Vol C Tables 4.2.6.8 and 6.1.1.4'
O O 0.0106 0.0060 'International Tables Vol C Tables 4.2.6.8 and 6.1.1.4'
P P 0.1023 0.0942 'International Tables Vol C Tables 4.2.6.8 and 6.1.1.4'

loop_
_geom_angle_atom_site_label_1
_geom_angle_atom_site_label_2
_geom_angle_atom_site_label_3
_geom_angle
_geom_angle_site_symmetry_1
_geom_angle_site_symmetry_3
_geom_angle_publ_flag
O002 P001 C006 113.40(17) . . ?
O002 P001 C007 112.08(17) . . ?
O002 P001 C009 111.30(16) . . ?
C006 P001 C007 107.37(17) . . ?
C006 P001 C009 104.33(17) . . ?
C007 P001 C009 107.90(17) . . ?
C008 O004 C00L 115.9(4) . . ?
C00B C006 P001 117.9(3) . . ?
C00F C006 P001 122.7(3) . . ?
C00F C006 C00B 119.5(4) . . ?
C00C C007 P001 121.7(3) . . ?
C00C C007 C00E 119.1(4) . . ?
C00E C007 P001 118.8(3) . . ?
O003 C008 O004 122.3(4) . . ?
O003 C008 C00A 125.5(4) . . ?
O004 C008 C00A 112.2(4) . . ?
N005 C009 P001 113.2(3) . . ?
N005 C009 C00A 126.2(4) . . ?
C00A C009 P001 120.5(3) . . ?
C009 C00A C008 122.7(4) . . ?
C00G C00B C006 119.8(4) . . ?
C007 C00C C00J 120.3(4) . . ?
C00G C00D C00K 120.2(4) . . ?
C00H C00E C007 120.4(4) . . ?
C00K C00F C006 119.8(4) . . ?
C00D C00G C00B 120.2(4) . . ?
C00E C00H C00I 120.1(5) . . ?
C00J C00I C00H 120.1(5) . . ?
C00I C00J C00C 120.0(5) . . ?
C00D C00K C00F 120.5(5) . . ?

loop_
_geom_bond_atom_site_label_1
_geom_bond_atom_site_label_2
_geom_bond_distance
_geom_bond_site_symmetry_2
_geom_bond_publ_flag
P001 O002 1.480(3) . ?
P001 C006 1.795(4) . ?
P001 C007 1.795(4) . ?
P001 C009 1.828(4) . ?
O003 C008 1.212(5) . ?
O004 C008 1.344(5) . ?
O004 C00L 1.437(6) . ?
N005 C009 1.341(5) . ?
C006 C00B 1.399(5) . ?
C006 C00F 1.391(6) . ?
C007 C00C 1.385(5) . ?
C007 C00E 1.394(5) . ?
C008 C00A 1.440(6) . ?
C009 C00A 1.358(5) . ?
C00B C00G 1.391(6) . ?
C00C C00J 1.389(6) . ?
C00D C00G 1.372(6) . ?
C00D C00K 1.379(7) . ?
C00E C00H 1.378(6) . ?
C00F C00K 1.386(6) . ?
C00H C00I 1.383(7) . ?
C00I C00J 1.377(7) . ?
